data_7123628
loop_
_publ_author_name
'Yugandar , Somaraju'
'Nakamura, Hiroyuki'

_publ_section_title
;
 Rhodium(III)-Catalysed Carboxylate-Directed C-H Functionalizations of
 Isoxazoles with Alkynes
;
_journal_name_full 'Chemical Communications'
_journal_paper_doi 10.1039/C9CC03283E
_journal_year 2019
_chemical_formula_sum 'C19.5 H25.5 Cl2 N Rh'
_chemical_formula_weight 447.72
_space_group_crystal_system monoclinic
_space_group_IT_number 4
_space_group_name_Hall 'P 2yb'
_space_group_name_H-M_alt 'P 1 21 1'
_symmetry_space_group_name_Hall 'P 2yb'
_symmetry_space_group_name_H-M 'P 1 21 1'
_atom_sites_solution_hydrogens geom
_audit_creation_method SHELXL-2016/6
_audit_update_record
;
2018-09-29 deposited with the CCDC.    2019-06-10 downloaded from the CCDC.
;
_cell_angle_alpha 90
_cell_angle_beta 101.876(2)
_cell_angle_gamma 90
_cell_formula_units_Z 8
_cell_length_a 8.4219(12)
_cell_length_b 35.714(5)
_cell_length_c 13.5618(19)
_cell_measurement_reflns_used 9983
_cell_measurement_temperature 90
_cell_measurement_theta_max 28.92
_cell_measurement_theta_min 2.28
_cell_volume 3991.8(10)
_computing_cell_refinement 'APEX2 (Bruker AXS, 2006)'
_computing_data_collection 'APEX2 (Bruker AXS, 2006)'
_computing_data_reduction 'SAINT (Bruker AXS, 2004)'
_computing_molecular_graphics 'XSHELXle (Bruker AXS)'
_computing_publication_material 'XCIF (Bruker AXS, 2001)'
_computing_structure_refinement 'SHELXL-2016 (Sheldrick, 2016)'
_computing_structure_solution 'SHELXT (Sheldrick, 2014)'
_diffrn_ambient_temperature 90
_diffrn_detector_area_resol_mean 8.333
_diffrn_measured_fraction_theta_full 0.995
_diffrn_measured_fraction_theta_max 0.909
_diffrn_measurement_device_type 'Bruker APEXII CCD area detector'
_diffrn_measurement_method 'phi and omega scans'
_diffrn_radiation_monochromator 'Bruker Helios multilayer confocal mirror'
_diffrn_radiation_source 'Bruker TXS fine-focus rotating anode'
_diffrn_radiation_type MoK\a
_diffrn_radiation_wavelength 0.71073
_diffrn_reflns_av_R_equivalents 0.0238
_diffrn_reflns_av_unetI/netI 0.0431
_diffrn_reflns_Laue_measured_fraction_full 0.995
_diffrn_reflns_Laue_measured_fraction_max 0.909
_diffrn_reflns_limit_h_max 11
_diffrn_reflns_limit_h_min -10
_diffrn_reflns_limit_k_max 42
_diffrn_reflns_limit_k_min -46
_diffrn_reflns_limit_l_max 15
_diffrn_reflns_limit_l_min -17
_diffrn_reflns_number 23471
_diffrn_reflns_point_group_measured_fraction_full 0.803
_diffrn_reflns_point_group_measured_fraction_max 0.704
_diffrn_reflns_theta_full 25.242
_diffrn_reflns_theta_max 28.977
_diffrn_reflns_theta_min 1.534
_exptl_absorpt_coefficient_mu 1.123
_exptl_absorpt_correction_T_max 0.978
_exptl_absorpt_correction_T_min 0.868
_exptl_absorpt_correction_type multi-scan
_exptl_absorpt_process_details
;
SADABS Sheldrick 1996
;
_exptl_crystal_colour yellow
_exptl_crystal_density_diffrn 1.490
_exptl_crystal_description column
_exptl_crystal_F_000 1828
_exptl_crystal_size_max 0.170
_exptl_crystal_size_mid 0.030
_exptl_crystal_size_min 0.020
_refine_diff_density_max 1.377
_refine_diff_density_min -1.453
_refine_diff_density_rms 0.129
_refine_ls_abs_structure_details
;
 Flack x determined using 4297 quotients [(I+)-(I-)]/[(I+)+(I-)]
 (Parsons, Flack and Wagner, Acta Cryst. B69 (2013) 249-259).
;
_refine_ls_abs_structure_Flack 0.446(17)
_refine_ls_extinction_method none
_refine_ls_goodness_of_fit_ref 1.125
_refine_ls_hydrogen_treatment constr
_refine_ls_matrix_type full
_refine_ls_number_parameters 843
_refine_ls_number_reflns 14947
_refine_ls_number_restraints 1024
_refine_ls_restrained_S_all 1.100
_refine_ls_R_factor_all 0.0549
_refine_ls_R_factor_gt 0.0487
_refine_ls_shift/su_max 0.001
_refine_ls_shift/su_mean 0.000
_refine_ls_structure_factor_coef Fsqd
_refine_ls_weighting_details 'w=1/[\s^2^(Fo^2^)+(0.0311P)^2^+15.9065P] where P=(Fo^2^+2Fc^2^)/3'
_refine_ls_weighting_scheme calc
_refine_ls_wR_factor_gt 0.1035
_refine_ls_wR_factor_ref 0.1058
_reflns_Friedel_coverage 0.525
_reflns_Friedel_fraction_full 0.603
_reflns_Friedel_fraction_max 0.492
_reflns_number_gt 13719
_reflns_number_total 14947
_reflns_threshold_expression 'I > 2\s(I)'
_cod_data_source_file c9cc03283e2.cif
_cod_data_source_block CRL372583_429_1_0m_b
_cod_original_formula_sum 'C19.50 H25.50 Cl2 N Rh'
_cod_database_code 7123628
_shelx_shelxl_version_number 2016/6
_shelx_space_group_comment
;
The symmetry employed for this shelxl refinement is uniquely defined
by the following loop, which should always be used as a source of
symmetry information in preference to the above space-group names.
They are only intended as comments.
;
_shelx_estimated_absorpt_t_min 0.832
_shelx_estimated_absorpt_t_max 0.978

loop_
_space_group_symop_operation_xyz
'x, y, z'
'-x, y+1/2, -z'

loop_
_atom_site_label
_atom_site_type_symbol
_atom_site_fract_x
_atom_site_fract_y
_atom_site_fract_z
_atom_site_U_iso_or_equiv
_atom_site_adp_type
_atom_site_occupancy
_atom_site_site_symmetry_order
_atom_site_calc_flag
_atom_site_refinement_flags_posn
_atom_site_refinement_flags_adp
N1A N 1.0139(10) 0.3392(2) 0.6829(5) 0.0172(16) Uani 1 1 d . U
H1A H 1.001161 0.361867 0.656780 0.021 Uiso 1 1 calc R U
C1A C 1.2025(12) 0.3232(3) 0.5724(7) 0.025(2) Uani 1 1 d . U
H1AA H 1.161652 0.308679 0.511114 0.038 Uiso 1 1 calc R U
H1AB H 1.315296 0.316162 0.600163 0.038 Uiso 1 1 calc R U
H1AC H 1.197210 0.349979 0.556018 0.038 Uiso 1 1 calc R U
Cl1A Cl 0.6486(3) 0.30797(9) 0.69231(18) 0.0311(6) Uani 1 1 d . U
Rh1A Rh 0.90453(8) 0.32441(2) 0.80006(4) 0.01623(16) Uani 1 1 d . U
C2A C 1.0994(12) 0.3152(3) 0.6495(6) 0.0191(18) Uani 1 1 d . U
C1H C 0.900(4) 0.5315(9) 0.899(2) 0.175(12) Uiso 1 1 d D U
H1HA H 0.824264 0.543281 0.936129 0.263 Uiso 1 1 calc R U
H1HB H 0.846749 0.509931 0.861384 0.263 Uiso 1 1 calc R U
H1HC H 0.930574 0.549652 0.852405 0.263 Uiso 1 1 calc R U
Cl2A Cl 1.0376(3) 0.16552(7) 0.83081(16) 0.0250(5) Uani 1 1 d . U
C3A C 1.0976(12) 0.2779(3) 0.6943(6) 0.0170(17) Uani 1 1 d . U
C2H C 1.067(3) 0.5170(9) 0.982(2) 0.163(9) Uiso 1 1 d D U
H2HA H 1.118033 0.537687 1.025902 0.196 Uiso 1 1 calc R U
H2HB H 1.042916 0.495989 1.023916 0.196 Uiso 1 1 calc R U
C4A C 1.0014(11) 0.2751(3) 0.7658(6) 0.0145(17) Uani 1 1 d . U
C3H C 1.185(3) 0.5032(9) 0.9023(19) 0.165(8) Uiso 1 1 d D U
H3HA H 1.218834 0.524164 0.863437 0.198 Uiso 1 1 calc R U
H3HB H 1.136104 0.482814 0.856632 0.198 Uiso 1 1 calc R U
C5A C 0.9803(11) 0.2393(3) 0.8058(6) 0.0142(17) Uani 1 1 d . U
H5A H 0.910476 0.236128 0.852006 0.017 Uiso 1 1 calc R U
C4H C 1.333(3) 0.4884(10) 0.997(2) 0.176(9) Uiso 1 1 d D U
H4HA H 1.297619 0.467476 1.035223 0.211 Uiso 1 1 calc R U
H4HB H 1.377432 0.508947 1.043924 0.211 Uiso 1 1 calc R U
C6A C 1.0616(12) 0.2093(3) 0.7775(6) 0.0187(18) Uani 1 1 d . U
C5H C 1.465(4) 0.4745(11) 0.926(2) 0.192(10) Uiso 1 1 d D U
H5HA H 1.498812 0.496017 0.889411 0.231 Uiso 1 1 calc R U
H5HB H 1.414258 0.455428 0.876507 0.231 Uiso 1 1 calc R U
C7A C 1.1666(13) 0.2124(3) 0.7106(6) 0.0213(19) Uani 1 1 d . U
H7A H 1.226244 0.191407 0.695165 0.026 Uiso 1 1 calc R U
C6H C 1.626(4) 0.4561(10) 1.007(3) 0.219(15) Uiso 1 1 d D U
H6HA H 1.688245 0.440178 0.969778 0.328 Uiso 1 1 calc R U
H6HB H 1.588199 0.441152 1.058094 0.328 Uiso 1 1 calc R U
H6HC H 1.695773 0.476435 1.039934 0.328 Uiso 1 1 calc R U
C8A C 1.1814(12) 0.2475(3) 0.6669(6) 0.0209(19) Uani 1 1 d . U
H8A H 1.248288 0.250413 0.618916 0.025 Uiso 1 1 calc R U
C9A C 1.0020(12) 0.3203(3) 0.9613(6) 0.0221(18) Uani 1 1 d . U
C10A C 0.8307(12) 0.3254(3) 0.9449(6) 0.027(2) Uani 1 1 d . U
C11A C 0.7928(14) 0.3622(3) 0.8995(7) 0.032(2) Uani 1 1 d . U
C12A C 0.9314(15) 0.3784(3) 0.8832(7) 0.031(2) Uani 1 1 d . U
C13A C 1.0667(13) 0.3515(3) 0.9171(7) 0.028(2) Uani 1 1 d . U
C14A C 1.0933(14) 0.2883(4) 1.0146(7) 0.031(3) Uani 1 1 d . U
H14A H 1.138971 0.295420 1.084504 0.046 Uiso 1 1 calc R U
H14B H 1.181236 0.281346 0.980858 0.046 Uiso 1 1 calc R U
H14C H 1.019939 0.266945 1.013892 0.046 Uiso 1 1 calc R U
C15A C 0.7118(17) 0.3003(5) 0.9797(10) 0.055(4) Uani 1 1 d . U
H15A H 0.683650 0.310760 1.040674 0.082 Uiso 1 1 calc R U
H15B H 0.760009 0.275432 0.994607 0.082 Uiso 1 1 calc R U
H15C H 0.613694 0.298216 0.926728 0.082 Uiso 1 1 calc R U
C16A C 0.6243(18) 0.3776(5) 0.8783(9) 0.059(4) Uani 1 1 d . U
H16A H 0.581282 0.377200 0.940119 0.089 Uiso 1 1 calc R U
H16B H 0.555154 0.362274 0.826655 0.089 Uiso 1 1 calc R U
H16C H 0.625884 0.403420 0.854044 0.089 Uiso 1 1 calc R U
C17A C 0.956(2) 0.4163(4) 0.8393(8) 0.056(4) Uani 1 1 d . U
H17A H 0.978327 0.434909 0.893561 0.084 Uiso 1 1 calc R U
H17B H 0.857168 0.423477 0.790916 0.084 Uiso 1 1 calc R U
H17C H 1.047257 0.415186 0.805045 0.084 Uiso 1 1 calc R U
C18A C 1.2410(17) 0.3598(4) 0.9187(9) 0.049(3) Uani 1 1 d . U
H18A H 1.282177 0.377533 0.973066 0.073 Uiso 1 1 calc R U
H18B H 1.251354 0.370655 0.854037 0.073 Uiso 1 1 calc R U
H18C H 1.303935 0.336518 0.930198 0.073 Uiso 1 1 calc R U
C1B C 0.6981(12) 0.6768(3) 0.5525(7) 0.024(2) Uani 1 1 d . U
H1BA H 0.814969 0.679726 0.578423 0.036 Uiso 1 1 calc R U
H1BB H 0.663430 0.693695 0.495098 0.036 Uiso 1 1 calc R U
H1BC H 0.674648 0.650887 0.530737 0.036 Uiso 1 1 calc R U
N1B N 0.5185(9) 0.6608(2) 0.6649(5) 0.0151(15) Uani 1 1 d . U
H1B H 0.500621 0.638798 0.635535 0.018 Uiso 1 1 calc R U
Cl1B Cl 0.1565(3) 0.68991(9) 0.68426(18) 0.0293(6) Uani 1 1 d . U
Rh1B Rh 0.42025(8) 0.67470(2) 0.78648(4) 0.01647(16) Uani 1 1 d . U
C2B C 0.6096(10) 0.6861(3) 0.6327(6) 0.0134(16) Uani 1 1 d . U
Cl2B Cl 0.5388(3) 0.83423(8) 0.81733(17) 0.0271(6) Uani 1 1 d . U
C3B C 0.6037(11) 0.7227(3) 0.6775(6) 0.0147(16) Uani 1 1 d . U
C4B C 0.5067(11) 0.7247(3) 0.7507(6) 0.0155(17) Uani 1 1 d . U
C5B C 0.4859(12) 0.7592(3) 0.7915(6) 0.0189(18) Uani 1 1 d . U
H5B H 0.418262 0.761599 0.839211 0.023 Uiso 1 1 calc R U
C6B C 0.5643(12) 0.7908(3) 0.7630(6) 0.0188(18) Uani 1 1 d . U
C7B C 0.6627(12) 0.7887(3) 0.6939(6) 0.0213(19) Uani 1 1 d . U
H7B H 0.715547 0.810483 0.676368 0.026 Uiso 1 1 calc R U
C8B C 0.6841(12) 0.7547(3) 0.6502(6) 0.0203(18) Uani 1 1 d . U
H8B H 0.751912 0.752817 0.602435 0.024 Uiso 1 1 calc R U
C9B C 0.3303(14) 0.6330(3) 0.8880(7) 0.031(2) Uani 1 1 d . U
C10B C 0.3544(12) 0.6700(4) 0.9333(6) 0.028(2) Uani 1 1 d . U
C11B C 0.5202(11) 0.6783(3) 0.9464(6) 0.0200(17) Uani 1 1 d . U
C12B C 0.5982(13) 0.6487(3) 0.9032(6) 0.0244(19) Uani 1 1 d . U
C13B C 0.4741(14) 0.6198(3) 0.8714(7) 0.030(2) Uani 1 1 d . U
C14B C 0.1694(15) 0.6123(4) 0.8691(9) 0.046(3) Uani 1 1 d . U
H14D H 0.147344 0.603430 0.933386 0.070 Uiso 1 1 calc R U
H14E H 0.174691 0.590802 0.824887 0.070 Uiso 1 1 calc R U
H14F H 0.082493 0.629185 0.836944 0.070 Uiso 1 1 calc R U
C15B C 0.2245(16) 0.6920(5) 0.9687(9) 0.049(3) Uani 1 1 d . U
H15D H 0.183304 0.677480 1.019414 0.074 Uiso 1 1 calc R U
H15E H 0.135527 0.697220 0.911429 0.074 Uiso 1 1 calc R U
H15F H 0.270009 0.715687 0.998478 0.074 Uiso 1 1 calc R U
C16B C 0.6073(13) 0.7118(3) 1.0016(6) 0.024(2) Uani 1 1 d . U
H16D H 0.640698 0.705959 1.073449 0.036 Uiso 1 1 calc R U
H16E H 0.534216 0.733439 0.992756 0.036 Uiso 1 1 calc R U
H16F H 0.703373 0.717628 0.974082 0.036 Uiso 1 1 calc R U
C17B C 0.7720(14) 0.6451(4) 0.9017(8) 0.038(3) Uani 1 1 d . U
H17D H 0.827216 0.631630 0.961985 0.057 Uiso 1 1 calc R U
H17E H 0.819777 0.670116 0.900767 0.057 Uiso 1 1 calc R U
H17F H 0.784531 0.631283 0.841417 0.057 Uiso 1 1 calc R U
C18B C 0.5074(19) 0.5833(4) 0.8250(9) 0.049(3) Uani 1 1 d . U
H18D H 0.546842 0.565006 0.878313 0.074 Uiso 1 1 calc R U
H18E H 0.589816 0.586975 0.784327 0.074 Uiso 1 1 calc R U
H18F H 0.407240 0.573947 0.781904 0.074 Uiso 1 1 calc R U
C1C C 0.7950(15) 0.2920(3) 0.4452(8) 0.029(2) Uani 1 1 d . U
H1CA H 0.729384 0.280181 0.385222 0.044 Uiso 1 1 calc R U
H1CB H 0.752105 0.285099 0.504600 0.044 Uiso 1 1 calc R U
H1CC H 0.907643 0.283523 0.453958 0.044 Uiso 1 1 calc R U
N1C N 0.7347(10) 0.3561(2) 0.4928(5) 0.0185(16) Uani 1 1 d . U
H1C H 0.701766 0.347052 0.545555 0.022 Uiso 1 1 calc R U
Cl1C Cl 0.9980(3) 0.42129(7) 0.56044(16) 0.0188(5) Uani 1 1 d . U
Rh1C Rh 0.72641(8) 0.41304(2) 0.46407(5) 0.01400(15) Uani 1 1 d . U
C2C C 0.7884(13) 0.3342(3) 0.4325(6) 0.0217(19) Uani 1 1 d . U
Cl2C Cl 1.0438(4) 0.42243(11) 0.12603(19) 0.0454(9) Uani 1 1 d . U
C3C C 0.8487(13) 0.3531(3) 0.3518(7) 0.024(2) Uani 1 1 d . U
C4C C 0.8293(12) 0.3923(3) 0.3532(6) 0.0205(19) Uani 1 1 d . U
C5C C 0.8907(12) 0.4131(4) 0.2828(6) 0.027(2) Uani 1 1 d . U
H5C H 0.883856 0.439667 0.284129 0.032 Uiso 1 1 calc R U
C6C C 0.9615(13) 0.3960(4) 0.2110(7) 0.027(2) Uani 1 1 d . U
C7C C 0.9762(15) 0.3579(4) 0.2081(7) 0.034(2) Uani 1 1 d . U
H7C H 1.024999 0.346467 0.158476 0.041 Uiso 1 1 calc R U
C8C C 0.9184(13) 0.3356(4) 0.2794(7) 0.029(2) Uani 1 1 d . U
H8C H 0.927044 0.309127 0.277911 0.035 Uiso 1 1 calc R U
C9C C 0.4688(11) 0.4193(3) 0.4323(6) 0.0153(17) Uani 1 1 d . U
C10C C 0.5365(11) 0.4436(3) 0.3665(6) 0.0145(17) Uani 1 1 d . U
C11C C 0.6399(11) 0.4698(3) 0.4307(6) 0.0159(17) Uani 1 1 d . U
C12C C 0.6272(12) 0.4632(3) 0.5338(7) 0.0193(19) Uani 1 1 d . U
C13C C 0.5209(11) 0.4329(3) 0.5350(6) 0.0165(18) Uani 1 1 d . U
C14C C 0.3451(13) 0.3894(3) 0.4003(7) 0.021(2) Uani 1 1 d . U
H14G H 0.239916 0.397738 0.412410 0.031 Uiso 1 1 calc R U
H14H H 0.378554 0.366547 0.439043 0.031 Uiso 1 1 calc R U
H14I H 0.335567 0.384221 0.328307 0.031 Uiso 1 1 calc R U
C15C C 0.4977(13) 0.4434(3) 0.2541(6) 0.023(2) Uani 1 1 d . U
H15G H 0.408466 0.460857 0.229688 0.035 Uiso 1 1 calc R U
H15H H 0.465612 0.418117 0.229878 0.035 Uiso 1 1 calc R U
H15I H 0.593669 0.451143 0.228800 0.035 Uiso 1 1 calc R U
C16C C 0.7323(13) 0.5026(3) 0.3961(8) 0.027(2) Uani 1 1 d . U
H16G H 0.667137 0.525446 0.393214 0.040 Uiso 1 1 calc R U
H16H H 0.753324 0.497175 0.329138 0.040 Uiso 1 1 calc R U
H16I H 0.835585 0.506105 0.443922 0.040 Uiso 1 1 calc R U
C17C C 0.7124(14) 0.4855(3) 0.6212(8) 0.028(2) Uani 1 1 d . U
H17G H 0.679546 0.511752 0.611889 0.042 Uiso 1 1 calc R U
H17H H 0.829870 0.483442 0.626475 0.042 Uiso 1 1 calc R U
H17I H 0.683915 0.475861 0.683047 0.042 Uiso 1 1 calc R U
C18C C 0.4618(12) 0.4158(4) 0.6233(6) 0.023(2) Uani 1 1 d . U
H18G H 0.342954 0.415934 0.609432 0.034 Uiso 1 1 calc R U
H18H H 0.503501 0.430362 0.684373 0.034 Uiso 1 1 calc R U
H18I H 0.500948 0.389921 0.633253 0.034 Uiso 1 1 calc R U
C1D C 0.2851(15) 0.7083(4) 0.4351(8) 0.031(2) Uani 1 1 d . U
H1DA H 0.392902 0.718172 0.432820 0.047 Uiso 1 1 calc R U
H1DB H 0.259240 0.714111 0.500665 0.047 Uiso 1 1 calc R U
H1DC H 0.204098 0.719924 0.381513 0.047 Uiso 1 1 calc R U
N1D N 0.2297(11) 0.6445(3) 0.4805(6) 0.0207(17) Uani 1 1 d . U
H1D H 0.196403 0.653239 0.533439 0.025 Uiso 1 1 calc R U
Cl1D Cl 0.4972(3) 0.57938(7) 0.54310(16) 0.0210(5) Uani 1 1 d . U
Rh1D Rh 0.22302(8) 0.58797(2) 0.44998(5) 0.01490(15) Uani 1 1 d . U
C2D C 0.2836(12) 0.6669(3) 0.4203(7) 0.024(2) Uani 1 1 d . U
Cl2D Cl 0.5403(4) 0.58078(12) 0.11208(19) 0.0496(10) Uani 1 1 d . U
C3D C 0.3388(12) 0.6483(3) 0.3380(6) 0.0209(18) Uani 1 1 d . U
C4D C 0.3255(11) 0.6085(3) 0.3385(6) 0.0171(18) Uani 1 1 d . U
C5D C 0.3859(12) 0.5878(4) 0.2670(7) 0.0254(19) Uani 1 1 d . U
H5D H 0.378146 0.561314 0.264391 0.030 Uiso 1 1 calc R U
C6D C 0.4589(14) 0.6080(4) 0.1987(7) 0.032(2) Uani 1 1 d . U
C7D C 0.4727(15) 0.6463(4) 0.1976(7) 0.035(2) Uani 1 1 d . U
H7D H 0.522464 0.658361 0.149371 0.042 Uiso 1 1 calc R U
C8D C 0.4132(13) 0.6665(4) 0.2672(7) 0.032(2) Uani 1 1 d . U
H8D H 0.421915 0.693038 0.267975 0.038 Uiso 1 1 calc R U
C9D C -0.0356(11) 0.5804(3) 0.4176(6) 0.0146(17) Uani 1 1 d . U
C10D C 0.0168(12) 0.5688(3) 0.5220(7) 0.0174(17) Uani 1 1 d . U
C11D C 0.1248(12) 0.5388(3) 0.5232(7) 0.0172(17) Uani 1 1 d . U
C12D C 0.1411(13) 0.5310(3) 0.4197(7) 0.0213(19) Uani 1 1 d . U
C13D C 0.0338(11) 0.5555(3) 0.3545(6) 0.0151(17) Uani 1 1 d . U
C14D C -0.1600(12) 0.6102(3) 0.3822(7) 0.021(2) Uani 1 1 d . U
H14J H -0.265954 0.601820 0.392935 0.031 Uiso 1 1 calc R U
H14K H -0.166532 0.614939 0.310349 0.031 Uiso 1 1 calc R U
H14L H -0.128545 0.633257 0.420394 0.031 Uiso 1 1 calc R U
C15D C -0.0395(12) 0.5850(3) 0.6095(7) 0.024(2) Uani 1 1 d . U
H15J H -0.154422 0.579019 0.604434 0.036 Uiso 1 1 calc R U
H15K H -0.025356 0.612232 0.609842 0.036 Uiso 1 1 calc R U
H15L H 0.024217 0.574428 0.671908 0.036 Uiso 1 1 calc R U
C16D C 0.2140(14) 0.5170(3) 0.6130(8) 0.028(2) Uani 1 1 d . U
H16J H 0.165405 0.492129 0.613324 0.041 Uiso 1 1 calc R U
H16K H 0.206162 0.530335 0.675001 0.041 Uiso 1 1 calc R U
H16L H 0.328329 0.514539 0.608867 0.041 Uiso 1 1 calc R U
C17D C 0.2269(15) 0.4986(4) 0.3893(8) 0.033(3) Uani 1 1 d . U
H17J H 0.172348 0.475485 0.403086 0.049 Uiso 1 1 calc R U
H17K H 0.339147 0.498397 0.427467 0.049 Uiso 1 1 calc R U
H17L H 0.226394 0.500143 0.317097 0.049 Uiso 1 1 calc R U
C18D C -0.0046(12) 0.5549(3) 0.2415(7) 0.025(2) Uani 1 1 d . U
H18J H -0.109528 0.542559 0.217748 0.037 Uiso 1 1 calc R U
H18K H 0.080184 0.541053 0.217148 0.037 Uiso 1 1 calc R U
H18L H -0.009676 0.580586 0.215873 0.037 Uiso 1 1 calc R U

loop_
_atom_site_aniso_label
_atom_site_aniso_U_11
_atom_site_aniso_U_22
_atom_site_aniso_U_33
_atom_site_aniso_U_23
_atom_site_aniso_U_13
_atom_site_aniso_U_12
N1A 0.022(4) 0.020(4) 0.011(3) 0.004(3) 0.008(3) -0.002(3)
C1A 0.030(5) 0.026(5) 0.025(4) 0.010(4) 0.018(4) 0.003(5)
Cl1A 0.0149(12) 0.0453(18) 0.0307(11) 0.0095(11) -0.0006(9) 0.0016(11)
Rh1A 0.0138(3) 0.0216(4) 0.0136(3) 0.0021(3) 0.0036(2) 0.0068(3)
C2A 0.022(4) 0.021(4) 0.014(3) -0.002(3) 0.004(3) -0.002(3)
Cl2A 0.0335(13) 0.0158(13) 0.0247(10) 0.0038(9) 0.0036(9) 0.0001(10)
C3A 0.020(4) 0.019(4) 0.012(3) -0.002(3) 0.002(3) 0.004(3)
C4A 0.011(4) 0.020(4) 0.011(3) -0.001(3) 0.000(3) 0.002(3)
C5A 0.018(4) 0.015(4) 0.010(3) 0.005(3) 0.003(3) 0.001(3)
C6A 0.023(4) 0.017(4) 0.014(3) -0.001(3) -0.003(3) -0.002(3)
C7A 0.027(4) 0.013(4) 0.023(4) -0.001(3) 0.002(3) 0.005(3)
C8A 0.027(4) 0.023(4) 0.018(3) -0.005(3) 0.016(3) 0.003(4)
C9A 0.029(4) 0.023(4) 0.014(3) 0.003(3) 0.004(3) 0.004(4)
C10A 0.031(4) 0.037(5) 0.015(3) 0.006(3) 0.009(3) 0.014(4)
C11A 0.040(5) 0.040(5) 0.018(4) -0.001(4) 0.008(3) 0.026(4)
C12A 0.051(5) 0.024(5) 0.017(4) -0.004(3) 0.002(4) 0.011(4)
C13A 0.033(5) 0.027(5) 0.022(4) -0.007(3) -0.002(3) 0.002(4)
C14A 0.038(6) 0.034(7) 0.018(4) 0.005(4) -0.002(4) 0.011(5)
C15A 0.045(7) 0.083(10) 0.045(6) 0.021(6) 0.030(5) 0.011(7)
C16A 0.066(8) 0.076(9) 0.040(6) 0.010(6) 0.019(6) 0.047(7)
C17A 0.107(10) 0.024(6) 0.032(5) -0.002(5) 0.003(6) 0.015(7)
C18A 0.051(7) 0.051(8) 0.038(6) 0.004(5) -0.005(5) -0.020(6)
C1B 0.019(4) 0.027(6) 0.025(4) -0.001(4) 0.004(3) -0.002(4)
N1B 0.010(3) 0.013(4) 0.019(3) -0.002(3) -0.004(2) -0.005(3)
Cl1B 0.0185(12) 0.0373(17) 0.0305(11) -0.0053(11) 0.0016(9) -0.0001(11)
Rh1B 0.0140(3) 0.0213(4) 0.0145(3) -0.0005(3) 0.0039(2) -0.0051(3)
C2B 0.007(3) 0.014(4) 0.019(3) -0.002(3) 0.004(3) -0.002(3)
Cl2B 0.0375(14) 0.0186(14) 0.0248(10) -0.0032(9) 0.0054(10) 0.0009(11)
C3B 0.011(3) 0.018(4) 0.015(3) -0.002(3) 0.003(3) -0.001(3)
C4B 0.010(4) 0.015(4) 0.018(3) -0.001(3) -0.004(3) -0.002(3)
C5B 0.018(4) 0.026(5) 0.013(3) -0.002(3) 0.005(3) 0.000(3)
C6B 0.020(4) 0.015(4) 0.018(3) 0.000(3) -0.002(3) 0.001(3)
C7B 0.023(4) 0.018(4) 0.021(4) 0.003(3) 0.003(3) -0.005(3)
C8B 0.025(4) 0.017(4) 0.020(3) 0.001(3) 0.008(3) -0.003(3)
C9B 0.035(5) 0.036(5) 0.022(4) 0.004(4) 0.002(3) -0.016(4)
C10B 0.026(4) 0.043(5) 0.018(3) -0.002(4) 0.010(3) -0.005(4)
C11B 0.024(4) 0.025(4) 0.011(3) 0.000(3) 0.001(3) -0.006(4)
C12B 0.028(4) 0.024(4) 0.018(3) 0.000(3) -0.002(3) 0.004(4)
C13B 0.040(5) 0.026(5) 0.022(4) 0.001(3) -0.001(3) -0.003(4)
C14B 0.039(6) 0.063(8) 0.036(5) 0.002(5) 0.005(5) -0.029(6)
C15B 0.039(6) 0.081(9) 0.034(5) -0.006(6) 0.023(5) -0.002(6)
C16B 0.031(5) 0.023(5) 0.017(4) -0.001(4) -0.001(4) -0.007(4)
C17B 0.031(6) 0.050(7) 0.029(5) 0.002(5) -0.002(4) 0.012(5)
C18B 0.082(9) 0.021(6) 0.037(5) 0.000(5) -0.005(5) -0.002(6)
C1C 0.040(6) 0.005(4) 0.034(5) -0.003(4) -0.014(4) 0.003(4)
N1C 0.017(4) 0.014(4) 0.020(3) 0.001(3) -0.006(3) -0.001(3)
Cl1C 0.0146(10) 0.0141(13) 0.0260(10) 0.0007(8) 0.0005(8) 0.0003(8)
Rh1C 0.0149(3) 0.0097(4) 0.0165(3) -0.0003(3) 0.0011(2) 0.0017(3)
C2C 0.024(4) 0.014(4) 0.021(3) -0.002(3) -0.010(3) 0.001(3)
Cl2C 0.0388(16) 0.076(3) 0.0246(11) 0.0027(13) 0.0148(11) 0.0025(16)
C3C 0.022(4) 0.025(4) 0.020(3) -0.011(3) -0.006(3) 0.003(4)
C4C 0.021(4) 0.025(5) 0.014(3) -0.003(3) 0.000(3) 0.005(4)
C5C 0.022(4) 0.034(5) 0.021(4) -0.003(4) -0.003(3) 0.002(4)
C6C 0.021(4) 0.044(5) 0.015(3) -0.001(4) -0.001(3) 0.008(4)
C7C 0.036(5) 0.048(6) 0.017(4) -0.015(4) -0.001(3) 0.009(4)
C8C 0.026(4) 0.035(5) 0.021(4) -0.013(4) -0.006(3) 0.010(4)
C9C 0.013(3) 0.013(4) 0.020(3) 0.002(3) 0.004(3) -0.002(3)
C10C 0.011(4) 0.013(4) 0.020(3) 0.006(3) 0.004(3) 0.006(3)
C11C 0.012(4) 0.008(4) 0.026(4) 0.001(3) -0.001(3) 0.002(3)
C12C 0.021(4) 0.013(4) 0.022(3) -0.005(3) -0.001(3) 0.003(3)
C13C 0.016(4) 0.017(4) 0.016(3) -0.002(3) 0.001(3) 0.008(3)
C14C 0.024(5) 0.012(5) 0.026(4) -0.006(4) 0.007(4) -0.004(4)
C15C 0.029(5) 0.022(5) 0.018(4) 0.004(4) 0.005(4) 0.003(4)
C16C 0.018(5) 0.014(5) 0.047(5) 0.006(4) 0.003(4) 0.001(4)
C17C 0.029(6) 0.016(5) 0.035(5) -0.007(4) -0.002(4) 0.006(4)
C18C 0.023(5) 0.028(6) 0.019(4) 0.006(4) 0.009(3) 0.003(5)
C1D 0.032(3) 0.029(3) 0.032(3) 0.002(2) 0.003(2) -0.001(2)
N1D 0.023(4) 0.014(4) 0.022(3) 0.004(3) -0.001(3) 0.002(3)
Cl1D 0.0168(11) 0.0176(13) 0.0272(10) 0.0011(8) 0.0016(8) 0.0024(9)
Rh1D 0.0148(3) 0.0094(4) 0.0194(3) 0.0009(3) 0.0010(2) -0.0003(3)
C2D 0.021(4) 0.019(4) 0.027(4) 0.010(3) -0.005(3) -0.002(4)
Cl2D 0.0455(18) 0.084(3) 0.0225(11) -0.0029(14) 0.0146(11) -0.0020(18)
C3D 0.019(4) 0.021(4) 0.019(3) 0.008(3) -0.004(3) -0.007(3)
C4D 0.008(4) 0.023(4) 0.018(3) -0.004(3) -0.001(3) -0.004(3)
C5D 0.021(4) 0.032(5) 0.023(3) -0.005(4) 0.005(3) -0.004(4)
C6D 0.024(4) 0.046(5) 0.024(4) 0.004(4) 0.004(3) -0.006(4)
C7D 0.031(5) 0.045(5) 0.026(4) 0.014(4) -0.002(4) -0.013(4)
C8D 0.031(5) 0.032(5) 0.027(4) 0.012(4) -0.004(3) -0.012(4)
C9D 0.012(3) 0.014(4) 0.015(3) -0.002(3) -0.003(3) -0.004(3)
C10D 0.016(4) 0.005(4) 0.028(4) -0.001(3) -0.001(3) -0.005(3)
C11D 0.013(4) 0.007(4) 0.028(4) 0.003(3) -0.004(3) -0.002(3)
C12D 0.026(4) 0.012(4) 0.027(4) -0.001(3) 0.007(3) -0.003(4)
C13D 0.014(4) 0.014(4) 0.019(3) -0.005(3) 0.007(3) -0.003(3)
C14D 0.014(4) 0.022(5) 0.025(4) 0.003(4) 0.002(3) 0.001(4)
C15D 0.025(5) 0.021(5) 0.029(4) 0.000(4) 0.011(4) -0.005(4)
C16D 0.025(5) 0.018(6) 0.034(5) 0.008(4) -0.005(4) -0.004(4)
C17D 0.032(6) 0.020(6) 0.044(6) 0.000(5) 0.003(5) 0.009(5)
C18D 0.019(5) 0.029(6) 0.026(4) -0.002(4) 0.004(4) -0.003(4)

loop_
_atom_type_symbol
_atom_type_description
_atom_type_scat_dispersion_real
_atom_type_scat_dispersion_imag
_atom_type_scat_source
C C 0.0033 0.0016 'International Tables Vol C Tables 4.2.6.8 and 6.1.1.4'
H H 0.0000 0.0000 'International Tables Vol C Tables 4.2.6.8 and 6.1.1.4'
Cl Cl 0.1484 0.1585 'International Tables Vol C Tables 4.2.6.8 and 6.1.1.4'
N N 0.0061 0.0033 'International Tables Vol C Tables 4.2.6.8 and 6.1.1.4'
Rh Rh -1.1178 0.9187 'International Tables Vol C Tables 4.2.6.8 and 6.1.1.4'

loop_
_geom_angle_atom_site_label_1
_geom_angle_atom_site_label_2
_geom_angle_atom_site_label_3
_geom_angle
C2A N1A Rh1A 118.7(7)
C2A N1A H1A 120.6
Rh1A N1A H1A 120.6
C2A C1A H1AA 109.5
C2A C1A H1AB 109.5
H1AA C1A H1AB 109.5
C2A C1A H1AC 109.5
H1AA C1A H1AC 109.5
H1AB C1A H1AC 109.5
C4A Rh1A N1A 77.4(3)
C4A Rh1A C13A 110.0(4)
N1A Rh1A C13A 98.0(4)
C4A Rh1A C9A 94.9(4)
N1A Rh1A C9A 130.9(3)
C13A Rh1A C9A 38.8(4)
C4A Rh1A C10A 115.0(4)
N1A Rh1A C10A 161.0(4)
C13A Rh1A C10A 64.8(4)
C9A Rh1A C10A 38.2(3)
C4A Rh1A C12A 149.7(4)
N1A Rh1A C12A 98.8(4)
C13A Rh1A C12A 40.1(4)
C9A Rh1A C12A 64.6(4)
C10A Rh1A C12A 63.1(4)
C4A Rh1A C11A 153.4(4)
N1A Rh1A C11A 128.1(4)
C13A Rh1A C11A 63.8(4)
C9A Rh1A C11A 63.6(4)
C10A Rh1A C11A 38.5(4)
C12A Rh1A C11A 35.5(4)
C4A Rh1A Cl1A 90.1(3)
N1A Rh1A Cl1A 94.6(2)
C13A Rh1A Cl1A 158.2(3)
C9A Rh1A Cl1A 134.2(3)
C10A Rh1A Cl1A 99.5(3)
C12A Rh1A Cl1A 120.2(3)
C11A Rh1A Cl1A 94.4(3)
N1A C2A C3A 114.4(8)
N1A C2A C1A 124.7(10)
C3A C2A C1A 120.8(9)
C2H C1H H1HA 109.5
C2H C1H H1HB 109.5
H1HA C1H H1HB 109.5
C2H C1H H1HC 109.5
H1HA C1H H1HC 109.5
H1HB C1H H1HC 109.5
C8A C3A C4A 122.3(9)
C8A C3A C2A 123.5(8)
C4A C3A C2A 114.2(9)
C3H C2H C1H 101(2)
C3H C2H H2HA 111.6
C1H C2H H2HA 111.6
C3H C2H H2HB 111.6
C1H C2H H2HB 111.6
H2HA C2H H2HB 109.4
C3A C4A C5A 117.9(9)
C3A C4A Rh1A 114.7(7)
C5A C4A Rh1A 127.3(6)
C2H C3H C4H 93(2)
C2H C3H H3HA 113.2
C4H C3H H3HA 113.2
C2H C3H H3HB 113.2
C4H C3H H3HB 113.2
H3HA C3H H3HB 110.6
C6A C5A C4A 119.4(8)
C6A C5A H5A 120.3
C4A C5A H5A 120.3
C3H C4H C5H 97(2)
C3H C4H H4HA 112.3
C5H C4H H4HA 112.3
C3H C4H H4HB 112.3
C5H C4H H4HB 112.3
H4HA C4H H4HB 109.9
C5A C6A C7A 122.8(9)
C5A C6A Cl2A 118.4(7)
C7A C6A Cl2A 118.8(8)
C4H C5H C6H 106(2)
C4H C5H H5HA 110.5
C6H C5H H5HA 110.5
C4H C5H H5HB 110.5
C6H C5H H5HB 110.5
H5HA C5H H5HB 108.7
C6A C7A C8A 118.0(9)
C6A C7A H7A 121.0
C8A C7A H7A 121.0
C5H C6H H6HA 109.5
C5H C6H H6HB 109.5
H6HA C6H H6HB 109.5
C5H C6H H6HC 109.5
H6HA C6H H6HC 109.5
H6HB C6H H6HC 109.5
C3A C8A C7A 119.4(8)
C3A C8A H8A 120.3
C7A C8A H8A 120.3
C10A C9A C13A 107.3(9)
C10A C9A C14A 125.5(10)
C13A C9A C14A 127.2(10)
C10A C9A Rh1A 71.0(5)
C13A C9A Rh1A 67.9(5)
C14A C9A Rh1A 126.4(7)
C9A C10A C11A 107.8(10)
C9A C10A C15A 126.8(10)
C11A C10A C15A 124.9(10)
C9A C10A Rh1A 70.8(4)
C11A C10A Rh1A 73.3(5)
C15A C10A Rh1A 127.7(9)
C12A C11A C10A 109.4(9)
C12A C11A C16A 128.6(12)
C10A C11A C16A 122.0(11)
C12A C11A Rh1A 71.3(6)
C10A C11A Rh1A 68.3(5)
C16A C11A Rh1A 127.2(8)
C11A C12A C13A 107.6(10)
C11A C12A C17A 129.5(12)
C13A C12A C17A 122.9(12)
C11A C12A Rh1A 73.3(7)
C13A C12A Rh1A 65.7(6)
C17A C12A Rh1A 125.9(7)
C9A C13A C12A 107.4(9)
C9A C13A C18A 127.4(11)
C12A C13A C18A 124.4(11)
C9A C13A Rh1A 73.3(6)
C12A C13A Rh1A 74.1(6)
C18A C13A Rh1A 125.8(8)
C9A C14A H14A 109.5
C9A C14A H14B 109.5
H14A C14A H14B 109.5
C9A C14A H14C 109.5
H14A C14A H14C 109.5
H14B C14A H14C 109.5
C10A C15A H15A 109.5
C10A C15A H15B 109.5
H15A C15A H15B 109.5
C10A C15A H15C 109.5
H15A C15A H15C 109.5
H15B C15A H15C 109.5
C11A C16A H16A 109.5
C11A C16A H16B 109.5
H16A C16A H16B 109.5
C11A C16A H16C 109.5
H16A C16A H16C 109.5
H16B C16A H16C 109.5
C12A C17A H17A 109.5
C12A C17A H17B 109.5
H17A C17A H17B 109.5
C12A C17A H17C 109.5
H17A C17A H17C 109.5
H17B C17A H17C 109.5
C13A C18A H18A 109.5
C13A C18A H18B 109.5
H18A C18A H18B 109.5
C13A C18A H18C 109.5
H18A C18A H18C 109.5
H18B C18A H18C 109.5
C2B C1B H1BA 109.5
C2B C1B H1BB 109.5
H1BA C1B H1BB 109.5
C2B C1B H1BC 109.5
H1BA C1B H1BC 109.5
H1BB C1B H1BC 109.5
C2B N1B Rh1B 117.3(6)
C2B N1B H1B 121.4
Rh1B N1B H1B 121.3
C4B Rh1B N1B 78.3(3)
C4B Rh1B C12B 109.1(4)
N1B Rh1B C12B 98.7(3)
C4B Rh1B C11B 95.9(4)
N1B Rh1B C11B 133.0(3)
C12B Rh1B C11B 38.8(4)
C4B Rh1B C10B 117.3(4)
N1B Rh1B C10B 159.3(4)
C12B Rh1B C10B 64.2(4)
C11B Rh1B C10B 37.7(3)
C4B Rh1B C9B 155.3(4)
N1B Rh1B C9B 124.8(4)
C12B Rh1B C9B 62.5(4)
C11B Rh1B C9B 62.6(4)
C10B Rh1B C9B 38.2(4)
C4B Rh1B C13B 147.0(4)
N1B Rh1B C13B 97.3(3)
C12B Rh1B C13B 38.6(4)
C11B Rh1B C13B 63.1(4)
C10B Rh1B C13B 62.1(4)
C9B Rh1B C13B 34.9(4)
C4B Rh1B Cl1B 89.9(3)
N1B Rh1B Cl1B 93.9(2)
C12B Rh1B Cl1B 159.0(3)
C11B Rh1B Cl1B 133.0(3)
C10B Rh1B Cl1B 99.4(3)
C9B Rh1B Cl1B 96.5(3)
C13B Rh1B Cl1B 123.2(3)
N1B C2B C3B 114.1(7)
N1B C2B C1B 120.4(9)
C3B C2B C1B 125.4(8)
C4B C3B C8B 121.2(9)
C4B C3B C2B 114.7(8)
C8B C3B C2B 124.0(7)
C5B C4B C3B 118.0(9)
C5B C4B Rh1B 127.7(7)
C3B C4B Rh1B 114.3(7)
C4B C5B C6B 120.2(8)
C4B C5B H5B 119.9
C6B C5B H5B 119.9
C7B C6B C5B 121.9(9)
C7B C6B Cl2B 118.6(8)
C5B C6B Cl2B 119.5(7)
C6B C7B C8B 119.4(9)
C6B C7B H7B 120.3
C8B C7B H7B 120.3
C7B C8B C3B 119.1(8)
C7B C8B H8B 120.4
C3B C8B H8B 120.4
C13B C9B C10B 109.4(10)
C13B C9B C14B 126.7(11)
C10B C9B C14B 123.8(11)
C13B C9B Rh1B 72.9(6)
C10B C9B Rh1B 67.9(5)
C14B C9B Rh1B 128.1(7)
C11B C10B C9B 107.1(9)
C11B C10B C15B 128.3(11)
C9B C10B C15B 124.2(10)
C11B C10B Rh1B 70.5(4)
C9B C10B Rh1B 73.9(5)
C15B C10B Rh1B 126.2(8)
C10B C11B C12B 108.7(9)
C10B C11B C16B 126.7(9)
C12B C11B C16B 124.6(9)
C10B C11B Rh1B 71.8(5)
C12B C11B Rh1B 70.3(5)
C16B C11B Rh1B 126.2(7)
C11B C12B C13B 106.3(9)
C11B C12B C17B 127.6(10)
C13B C12B C17B 125.7(10)
C11B C12B Rh1B 71.0(5)
C13B C12B Rh1B 75.0(6)
C17B C12B Rh1B 124.7(7)
C9B C13B C12B 108.2(10)
C9B C13B C18B 128.3(11)
C12B C13B C18B 123.4(11)
C9B C13B Rh1B 72.2(7)
C12B C13B Rh1B 66.4(6)
C18B C13B Rh1B 125.0(7)
C9B C14B H14D 109.5
C9B C14B H14E 109.5
H14D C14B H14E 109.5
C9B C14B H14F 109.5
H14D C14B H14F 109.5
H14E C14B H14F 109.5
C10B C15B H15D 109.5
C10B C15B H15E 109.5
H15D C15B H15E 109.5
C10B C15B H15F 109.5
H15D C15B H15F 109.5
H15E C15B H15F 109.5
C11B C16B H16D 109.5
C11B C16B H16E 109.5
H16D C16B H16E 109.5
C11B C16B H16F 109.5
H16D C16B H16F 109.5
H16E C16B H16F 109.5
C12B C17B H17D 109.5
C12B C17B H17E 109.5
H17D C17B H17E 109.5
C12B C17B H17F 109.5
H17D C17B H17F 109.5
H17E C17B H17F 109.5
C13B C18B H18D 109.5
C13B C18B H18E 109.5
H18D C18B H18E 109.5
C13B C18B H18F 109.5
H18D C18B H18F 109.5
H18E C18B H18F 109.5
C2C C1C H1CA 109.5
C2C C1C H1CB 109.5
H1CA C1C H1CB 109.5
C2C C1C H1CC 109.5
H1CA C1C H1CC 109.5
H1CB C1C H1CC 109.5
C2C N1C Rh1C 118.9(7)
C2C N1C H1C 120.6
Rh1C N1C H1C 120.6
C4C Rh1C N1C 77.1(4)
C4C Rh1C C9C 117.5(4)
N1C Rh1C C9C 97.7(3)
C4C Rh1C C10C 96.1(4)
N1C Rh1C C10C 127.3(4)
C9C Rh1C C10C 39.3(3)
C4C Rh1C C11C 111.4(4)
N1C Rh1C C11C 162.6(3)
C9C Rh1C C11C 64.9(4)
C10C Rh1C C11C 39.0(4)
C4C Rh1C C13C 156.0(4)
N1C Rh1C C13C 103.2(4)
C9C Rh1C C13C 38.5(3)
C10C Rh1C C13C 64.2(3)
C11C Rh1C C13C 62.7(3)
C4C Rh1C C12C 148.3(4)
N1C Rh1C C12C 134.4(3)
C9C Rh1C C12C 63.5(4)
C10C Rh1C C12C 64.1(3)
C11C Rh1C C12C 37.9(3)
C13C Rh1C C12C 36.2(4)
C4C Rh1C Cl1C 86.8(3)
N1C Rh1C Cl1C 91.5(2)
C9C Rh1C Cl1C 155.4(2)
C10C Rh1C Cl1C 140.8(3)
C11C Rh1C Cl1C 103.9(3)
C13C Rh1C Cl1C 117.1(2)
C12C Rh1C Cl1C 93.9(3)
N1C C2C C3C 114.7(10)
N1C C2C C1C 122.9(9)
C3C C2C C1C 122.3(9)
C8C C3C C4C 121.5(10)
C8C C3C C2C 125.5(11)
C4C C3C C2C 113.0(8)
C5C C4C C3C 117.5(9)
C5C C4C Rh1C 126.1(9)
C3C C4C Rh1C 116.2(7)
C6C C5C C4C 121.4(13)
C6C C5C H5C 119.3
C4C C5C H5C 119.3
C7C C6C C5C 120.9(11)
C7C C6C Cl2C 118.0(8)
C5C C6C Cl2C 121.0(10)
C6C C7C C8C 119.6(9)
C6C C7C H7C 120.2
C8C C7C H7C 120.2
C3C C8C C7C 119.0(12)
C3C C8C H8C 120.5
C7C C8C H8C 120.5
C10C C9C C13C 108.2(8)
C10C C9C C14C 126.2(8)
C13C C9C C14C 124.9(8)
C10C C9C Rh1C 70.9(5)
C13C C9C Rh1C 75.4(5)
C14C C9C Rh1C 127.0(7)
C11C C10C C9C 106.5(7)
C11C C10C C15C 126.7(8)
C9C C10C C15C 126.7(9)
C11C C10C Rh1C 71.2(5)
C9C C10C Rh1C 69.8(5)
C15C C10C Rh1C 127.2(7)
C10C C11C C12C 108.8(8)
C10C C11C C16C 126.4(8)
C12C C11C C16C 124.4(9)
C10C C11C Rh1C 69.8(5)
C12C C11C Rh1C 74.5(6)
C16C C11C Rh1C 127.4(7)
C13C C12C C11C 108.2(8)
C13C C12C C17C 127.3(9)
C11C C12C C17C 124.5(10)
C13C C12C Rh1C 71.8(5)
C11C C12C Rh1C 67.6(5)
C17C C12C Rh1C 126.8(7)
C12C C13C C9C 108.2(8)
C12C C13C C18C 129.3(8)
C9C C13C C18C 122.5(9)
C12C C13C Rh1C 72.0(5)
C9C C13C Rh1C 66.1(4)
C18C C13C Rh1C 127.8(7)
C9C C14C H14G 109.5
C9C C14C H14H 109.5
H14G C14C H14H 109.5
C9C C14C H14I 109.5
H14G C14C H14I 109.5
H14H C14C H14I 109.5
C10C C15C H15G 109.5
C10C C15C H15H 109.5
H15G C15C H15H 109.5
C10C C15C H15I 109.5
H15G C15C H15I 109.5
H15H C15C H15I 109.5
C11C C16C H16G 109.5
C11C C16C H16H 109.5
H16G C16C H16H 109.5
C11C C16C H16I 109.5
H16G C16C H16I 109.5
H16H C16C H16I 109.5
C12C C17C H17G 109.5
C12C C17C H17H 109.5
H17G C17C H17H 109.5
C12C C17C H17I 109.5
H17G C17C H17I 109.5
H17H C17C H17I 109.5
C13C C18C H18G 109.5
C13C C18C H18H 109.5
H18G C18C H18H 109.5
C13C C18C H18I 109.5
H18G C18C H18I 109.5
H18H C18C H18I 109.5
C2D C1D H1DA 109.5
C2D C1D H1DB 109.5
H1DA C1D H1DB 109.5
C2D C1D H1DC 109.5
H1DA C1D H1DC 109.5
H1DB C1D H1DC 109.5
C2D N1D Rh1D 118.6(7)
C2D N1D H1D 120.7
Rh1D N1D H1D 120.7
C4D Rh1D N1D 78.3(4)
C4D Rh1D C9D 117.6(3)
N1D Rh1D C9D 98.6(4)
C4D Rh1D C12D 111.5(4)
N1D Rh1D C12D 162.9(4)
C9D Rh1D C12D 64.6(4)
C4D Rh1D C13D 97.0(3)
N1D Rh1D C13D 129.0(4)
C9D Rh1D C13D 38.9(3)
C12D Rh1D C13D 38.4(4)
C4D Rh1D C11D 149.4(4)
N1D Rh1D C11D 132.2(3)
C9D Rh1D C11D 62.8(3)
C12D Rh1D C11D 38.7(3)
C13D Rh1D C11D 63.7(3)
C4D Rh1D C10D 155.9(3)
N1D Rh1D C10D 101.6(3)
C9D Rh1D C10D 38.3(3)
C12D Rh1D C10D 63.5(3)
C13D Rh1D C10D 64.0(3)
C11D Rh1D C10D 36.1(3)
C4D Rh1D Cl1D 85.9(3)
N1D Rh1D Cl1D 92.1(2)
C9D Rh1D Cl1D 155.7(2)
C12D Rh1D Cl1D 102.3(3)
C13D Rh1D Cl1D 138.6(3)
C11D Rh1D Cl1D 93.9(2)
C10D Rh1D Cl1D 118.2(2)
N1D C2D C3D 114.3(10)
N1D C2D C1D 121.6(10)
C3D C2D C1D 124.1(9)
C8D C3D C4D 120.7(10)
C8D C3D C2D 124.6(11)
C4D C3D C2D 114.4(8)
C5D C4D C3D 118.9(9)
C5D C4D Rh1D 126.9(8)
C3D C4D Rh1D 114.3(6)
C4D C5D C6D 117.3(12)
C4D C5D H5D 121.4
C6D C5D H5D 121.4
C7D C6D C5D 124.4(11)
C7D C6D Cl2D 119.6(8)
C5D C6D Cl2D 116.0(10)
C8D C7D C6D 118.5(10)
C8D C7D H7D 120.8
C6D C7D H7D 120.8
C7D C8D C3D 120.3(12)
C7D C8D H8D 119.9
C3D C8D H8D 119.9
C13D C9D C10D 109.0(8)
C13D C9D C14D 126.2(7)
C10D C9D C14D 124.4(8)
C13D C9D Rh1D 71.4(5)
C10D C9D Rh1D 75.2(5)
C14D C9D Rh1D 125.9(7)
C11D C10D C9D 107.1(8)
C11D C10D C15D 127.0(9)
C9D C10D C15D 125.9(9)
C11D C10D Rh1D 71.5(5)
C9D C10D Rh1D 66.4(5)
C15D C10D Rh1D 128.8(7)
C10D C11D C12D 108.8(8)
C10D C11D C16D 128.1(9)
C12D C11D C16D 123.1(9)
C10D C11D Rh1D 72.4(5)
C12D C11D Rh1D 67.1(5)
C16D C11D Rh1D 126.1(7)
C13D C12D C11D 107.8(8)
C13D C12D C17D 126.5(9)
C11D C12D C17D 124.5(9)
C13D C12D Rh1D 71.2(6)
C11D C12D Rh1D 74.2(6)
C17D C12D Rh1D 129.8(8)
C12D C13D C9D 107.0(7)
C12D C13D C18D 126.9(8)
C9D C13D C18D 126.1(9)
C12D C13D Rh1D 70.3(6)
C9D C13D Rh1D 69.7(5)
C18D C13D Rh1D 126.5(7)
C9D C14D H14J 109.5
C9D C14D H14K 109.5
H14J C14D H14K 109.5
C9D C14D H14L 109.5
H14J C14D H14L 109.5
H14K C14D H14L 109.5
C10D C15D H15J 109.5
C10D C15D H15K 109.5
H15J C15D H15K 109.5
C10D C15D H15L 109.5
H15J C15D H15L 109.5
H15K C15D H15L 109.5
C11D C16D H16J 109.5
C11D C16D H16K 109.5
H16J C16D H16K 109.5
C11D C16D H16L 109.5
H16J C16D H16L 109.5
H16K C16D H16L 109.5
C12D C17D H17J 109.5
C12D C17D H17K 109.5
H17J C17D H17K 109.5
C12D C17D H17L 109.5
H17J C17D H17L 109.5
H17K C17D H17L 109.5
C13D C18D H18J 109.5
C13D C18D H18K 109.5
H18J C18D H18K 109.5
C13D C18D H18L 109.5
H18J C18D H18L 109.5
H18K C18D H18L 109.5

loop_
_geom_bond_atom_site_label_1
_geom_bond_atom_site_label_2
_geom_bond_distance
N1A C2A 1.263(13)
N1A Rh1A 2.063(6)
N1A H1A 0.8800
C1A C2A 1.517(11)
C1A H1AA 0.9800
C1A H1AB 0.9800
C1A H1AC 0.9800
Cl1A Rh1A 2.414(3)
Rh1A C4A 2.033(10)
Rh1A C13A 2.105(10)
Rh1A C9A 2.176(8)
Rh1A C10A 2.179(8)
Rh1A C12A 2.222(11)
Rh1A C11A 2.247(9)
C2A C3A 1.468(14)
C1H C2H 1.694(17)
C1H H1HA 0.9800
C1H H1HB 0.9800
C1H H1HC 0.9800
Cl2A C6A 1.752(10)
C3A C8A 1.385(13)
C3A C4A 1.389(11)
C2H C3H 1.680(17)
C2H H2HA 0.9900
C2H H2HB 0.9900
C4A C5A 1.415(13)
C3H C4H 1.683(18)
C3H H3HA 0.9900
C3H H3HB 0.9900
C5A C6A 1.368(14)
C5A H5A 0.9500
C4H C5H 1.687(18)
C4H H4HA 0.9900
C4H H4HB 0.9900
C6A C7A 1.395(13)
C5H C6H 1.693(18)
C5H H5HA 0.9900
C5H H5HB 0.9900
C7A C8A 1.403(14)
C7A H7A 0.9500
C6H H6HA 0.9800
C6H H6HB 0.9800
C6H H6HC 0.9800
C8A H8A 0.9500
C9A C10A 1.425(13)
C9A C13A 1.425(15)
C9A C14A 1.481(15)
C10A C11A 1.459(16)
C10A C15A 1.491(16)
C11A C12A 1.362(17)
C11A C16A 1.494(16)
C12A C13A 1.489(16)
C12A C17A 1.509(18)
C13A C18A 1.493(17)
C14A H14A 0.9800
C14A H14B 0.9800
C14A H14C 0.9800
C15A H15A 0.9800
C15A H15B 0.9800
C15A H15C 0.9800
C16A H16A 0.9800
C16A H16B 0.9800
C16A H16C 0.9800
C17A H17A 0.9800
C17A H17B 0.9800
C17A H17C 0.9800
C18A H18A 0.9800
C18A H18B 0.9800
C18A H18C 0.9800
C1B C2B 1.478(11)
C1B H1BA 0.9800
C1B H1BB 0.9800
C1B H1BC 0.9800
N1B C2B 1.318(11)
N1B Rh1B 2.052(7)
N1B H1B 0.8800
Cl1B Rh1B 2.425(3)
Rh1B C4B 2.026(10)
Rh1B C12B 2.154(10)
Rh1B C11B 2.163(8)
Rh1B C10B 2.180(8)
Rh1B C9B 2.262(10)
Rh1B C13B 2.271(11)
C2B C3B 1.444(13)
Cl2B C6B 1.749(10)
C3B C4B 1.410(11)
C3B C8B 1.418(13)
C4B C5B 1.376(14)
C5B C6B 1.401(14)
C5B H5B 0.9500
C6B C7B 1.375(13)
C7B C8B 1.378(14)
C7B H7B 0.9500
C8B H8B 0.9500
C9B C13B 1.360(16)
C9B C10B 1.455(17)
C9B C14B 1.518(15)
C10B C11B 1.402(13)
C10B C15B 1.504(15)
C11B C12B 1.433(14)
C11B C16B 1.517(15)
C12B C13B 1.468(16)
C12B C17B 1.473(15)
C13B C18B 1.501(17)
C14B H14D 0.9800
C14B H14E 0.9800
C14B H14F 0.9800
C15B H15D 0.9800
C15B H15E 0.9800
C15B H15F 0.9800
C16B H16D 0.9800
C16B H16E 0.9800
C16B H16F 0.9800
C17B H17D 0.9800
C17B H17E 0.9800
C17B H17F 0.9800
C18B H18D 0.9800
C18B H18E 0.9800
C18B H18F 0.9800
C1C C2C 1.515(15)
C1C H1CA 0.9800
C1C H1CB 0.9800
C1C H1CC 0.9800
N1C C2C 1.279(13)
N1C Rh1C 2.070(9)
N1C H1C 0.8800
Cl1C Rh1C 2.407(2)
Rh1C C4C 2.025(9)
Rh1C C9C 2.135(9)
Rh1C C10C 2.151(9)
Rh1C C11C 2.170(10)
Rh1C C13C 2.261(9)
Rh1C C12C 2.263(10)
C2C C3C 1.464(15)
Cl2C C6C 1.739(11)
C3C C8C 1.392(13)
C3C C4C 1.407(16)
C4C C5C 1.391(15)
C5C C6C 1.384(14)
C5C H5C 0.9500
C6C C7C 1.369(18)
C7C C8C 1.413(17)
C7C H7C 0.9500
C8C H8C 0.9500
C9C C10C 1.442(12)
C9C C13C 1.455(12)
C9C C14C 1.494(13)
C10C C11C 1.442(13)
C10C C15C 1.493(11)
C11C C12C 1.443(12)
C11C C16C 1.532(14)
C12C C13C 1.406(15)
C12C C17C 1.484(14)
C13C C18C 1.517(12)
C14C H14G 0.9800
C14C H14H 0.9800
C14C H14I 0.9800
C15C H15G 0.9800
C15C H15H 0.9800
C15C H15I 0.9800
C16C H16G 0.9800
C16C H16H 0.9800
C16C H16I 0.9800
C17C H17G 0.9800
C17C H17H 0.9800
C17C H17I 0.9800
C18C H18G 0.9800
C18C H18H 0.9800
C18C H18I 0.9800
C1D C2D 1.493(17)
C1D H1DA 0.9800
C1D H1DB 0.9800
C1D H1DC 0.9800
N1D C2D 1.290(13)
N1D Rh1D 2.060(9)
N1D H1D 0.8800
Cl1D Rh1D 2.412(2)
Rh1D C4D 2.026(9)
Rh1D C9D 2.149(9)
Rh1D C12D 2.160(10)
Rh1D C13D 2.171(10)
Rh1D C11D 2.256(10)
Rh1D C10D 2.267(9)
C2D C3D 1.456(15)
Cl2D C6D 1.768(12)
C3D C8D 1.409(13)
C3D C4D 1.425(15)
C4D C5D 1.396(13)
C5D C6D 1.409(14)
C5D H5D 0.9500
C6D C7D 1.372(18)
C7D C8D 1.364(18)
C7D H7D 0.9500
C8D H8D 0.9500
C9D C13D 1.438(12)
C9D C10D 1.453(12)
C9D C14D 1.502(13)
C10D C11D 1.403(14)
C10D C15D 1.482(13)
C11D C12D 1.465(12)
C11D C16D 1.508(13)
C12D C13D 1.426(14)
C12D C17D 1.469(15)
C13D C18D 1.499(12)
C14D H14J 0.9800
C14D H14K 0.9800
C14D H14L 0.9800
C15D H15J 0.9800
C15D H15K 0.9800
C15D H15L 0.9800
C16D H16J 0.9800
C16D H16K 0.9800
C16D H16L 0.9800
C17D H17J 0.9800
C17D H17K 0.9800
C17D H17L 0.9800
C18D H18J 0.9800
C18D H18K 0.9800
C18D H18L 0.9800
